data_4306707
loop_
_publ_author_name
'Dirk Michalik'
'Axel Schulz'
'Alexander Villinger'

_publ_contact_author_address
;
Universit\"at Rostock
Institut f\"ur Chemie
Abteilung f\"ur Anorganische Chemie
Albert-Einstein-Strasse 3a 
18059 Rostock
Bundesrepublik Deutschland
;
_publ_contact_author_email axel.schulz@uni-rostock.de
_publ_contact_author_fax '+49 (0)381/498-6382'
_publ_contact_author_name 'Axel Schulz'
_publ_contact_author_phone '+49 (0)381/498-6400'
_publ_section_title
;
Lewis-Acid-Assisted Methyl Exchange Reactions In Silylated
Aminodichloroarsanes
;
_journal_name_full 'Inorganic Chemistry'
_journal_page_first 11798
_journal_page_last 11806
_journal_paper_doi 10.1021/ic801526n
_journal_volume 47
_journal_year 2008
_chemical_formula_moiety 'C27 H34 As Cl2 N Si, C7 H8'
_chemical_formula_sum 'C34 H42 As Cl2 N Si'
_chemical_formula_weight 638.60
_chemical_name_systematic
;
N-(dichloromethylsilyl)-N-[bis-(2,4,6-trimethylphenyl)phenyl]amino-
dimethylarsane toluene solvate
;
_space_group_IT_number 14
_symmetry_cell_setting monoclinic
_symmetry_Int_Tables_number 14
_symmetry_space_group_name_Hall '-P 2ybc'
_symmetry_space_group_name_H-M 'P 1 21/c 1'
_atom_sites_solution_hydrogens geom
_atom_sites_solution_primary direct
_atom_sites_solution_secondary difmap
_audit_author_name 'Villinger, A.'
_audit_creation_method SHELXL-97
_cell_angle_alpha 90.00
_cell_angle_beta 98.80(3)
_cell_angle_gamma 90.00
_cell_formula_units_Z 4
_cell_length_a 12.813(3)
_cell_length_b 12.597(3)
_cell_length_c 20.432(4)
_cell_measurement_reflns_used 5737
_cell_measurement_temperature 173(2)
_cell_measurement_theta_max 58.724
_cell_measurement_theta_min 4.548
_cell_volume 3259.0(13)
_computing_cell_refinement 'Bruker Apex v2.0-2'
_computing_data_collection 'Bruker Apex v2.0-2'
_computing_data_reduction 'Bruker SAINT'
_computing_molecular_graphics
;
 ORTEP-3 (Farrugia, 1997), DIAMOND v3.0a (Brandenburg, 2005)
;
_computing_publication_material SHELXL-97
_computing_structure_refinement 'SHELXL-97 (Sheldrick, 1997)'
_computing_structure_solution 'SHELXS-97 (Sheldrick, 1997)'
_diffrn_ambient_temperature 173(2)
_diffrn_measured_fraction_theta_full 0.995
_diffrn_measured_fraction_theta_max 0.995
_diffrn_measurement_device_type 'Bruker-Nonius Apex X8-CCD-diffractometer'
_diffrn_measurement_method '\w scans'
_diffrn_radiation_monochromator graphite
_diffrn_radiation_source 'sealed tube'
_diffrn_radiation_type MoK\a
_diffrn_radiation_wavelength 0.71073
_diffrn_reflns_av_R_equivalents 0.0362
_diffrn_reflns_av_sigmaI/netI 0.0324
_diffrn_reflns_limit_h_max 18
_diffrn_reflns_limit_h_min -18
_diffrn_reflns_limit_k_max 17
_diffrn_reflns_limit_k_min -17
_diffrn_reflns_limit_l_max 28
_diffrn_reflns_limit_l_min -28
_diffrn_reflns_number 46291
_diffrn_reflns_theta_full 30.00
_diffrn_reflns_theta_max 30.00
_diffrn_reflns_theta_min 2.28
_exptl_absorpt_coefficient_mu 1.267
_exptl_absorpt_correction_T_max 0.9165
_exptl_absorpt_correction_T_min 0.6182
_exptl_absorpt_correction_type multi-scan
_exptl_absorpt_process_details '(SADABS; Sheldrick, 2004)'
_exptl_crystal_colour colourless
_exptl_crystal_density_diffrn 1.302
_exptl_crystal_density_method 'not measured'
_exptl_crystal_description block
_exptl_crystal_F_000 1336
_exptl_crystal_size_max 0.42
_exptl_crystal_size_mid 0.42
_exptl_crystal_size_min 0.07
_refine_diff_density_max 0.522
_refine_diff_density_min -0.335
_refine_diff_density_rms 0.063
_refine_ls_extinction_method none
_refine_ls_goodness_of_fit_ref 1.032
_refine_ls_hydrogen_treatment constr
_refine_ls_matrix_type full
_refine_ls_number_parameters 420
_refine_ls_number_reflns 9460
_refine_ls_number_restraints 0
_refine_ls_restrained_S_all 1.032
_refine_ls_R_factor_all 0.0514
_refine_ls_R_factor_gt 0.0330
_refine_ls_shift/su_max 0.001
_refine_ls_shift/su_mean 0.000
_refine_ls_structure_factor_coef Fsqd
_refine_ls_weighting_details 'calc w=1/[\s^2^(Fo^2^)+(0.0440P)^2^+0.6545P] where P=(Fo^2^+2Fc^2^)/3'
_refine_ls_weighting_scheme calc
_refine_ls_wR_factor_gt 0.0794
_refine_ls_wR_factor_ref 0.0841
_reflns_number_gt 7386
_reflns_number_total 9460
_reflns_threshold_expression >2sigma(I)
_cod_data_source_file ic801526n_si_001_5.cif
_cod_data_source_block ternsimecl2asme2
_cod_original_sg_symbol_H-M 'P 21/c'
_cod_database_code 4306707

loop_
_symmetry_equiv_pos_as_xyz
'x, y, z'
'-x, y+1/2, -z+1/2'
'-x, -y, -z'
'x, -y-1/2, z-1/2'

loop_
_atom_site_label
_atom_site_type_symbol
_atom_site_fract_x
_atom_site_fract_y
_atom_site_fract_z
_atom_site_U_iso_or_equiv
_atom_site_adp_type
_atom_site_occupancy
_atom_site_symmetry_multiplicity
_atom_site_calc_flag
_atom_site_refinement_flags
_atom_site_disorder_assembly
_atom_site_disorder_group
As As 0.633907(12) 0.824220(12) 0.658461(8) 0.02225(5) Uani 1 1 d . . .
Si Si 0.64187(3) 0.81896(3) 0.81564(2) 0.02223(9) Uani 1 1 d . . .
Cl1 Cl 0.51501(3) 0.71515(4) 0.80293(2) 0.03442(10) Uani 1 1 d . . .
Cl2 Cl 0.73944(4) 0.76318(4) 0.89701(2) 0.03853(11) Uani 1 1 d . . .
N N 0.70449(9) 0.81135(9) 0.74803(6) 0.0174(2) Uani 1 1 d . . .
C1 C 0.81777(11) 0.80850(11) 0.75109(7) 0.0175(3) Uani 1 1 d . . .
C2 C 0.88257(11) 0.89262(12) 0.77928(7) 0.0189(3) Uani 1 1 d . . .
C3 C 0.99125(12) 0.88771(13) 0.77979(8) 0.0251(3) Uani 1 1 d . . .
H3 H 1.0344 0.9446 0.7987 0.030 Uiso 1 1 calc R . .
C4 C 1.03775(13) 0.80242(13) 0.75347(9) 0.0286(4) Uani 1 1 d . . .
H4 H 1.1121 0.8001 0.7546 0.034 Uiso 1 1 calc R . .
C5 C 0.97483(12) 0.72038(13) 0.72548(9) 0.0264(3) Uani 1 1 d . . .
H5 H 1.0067 0.6615 0.7073 0.032 Uiso 1 1 calc R . .
C6 C 0.86561(11) 0.72189(11) 0.72323(7) 0.0196(3) Uani 1 1 d . . .
C7 C 0.84300(11) 0.98916(11) 0.81072(7) 0.0183(3) Uani 1 1 d . . .
C8 C 0.78722(11) 1.06927(12) 0.77229(8) 0.0206(3) Uani 1 1 d . . .
C9 C 0.75501(12) 1.15934(12) 0.80366(8) 0.0235(3) Uani 1 1 d . . .
H9 H 0.7153 1.2123 0.7777 0.028 Uiso 1 1 calc R . .
C10 C 0.77924(12) 1.17399(12) 0.87163(9) 0.0250(3) Uani 1 1 d . . .
C11 C 0.83902(13) 1.09686(13) 0.90831(8) 0.0250(3) Uani 1 1 d . . .
H11 H 0.8578 1.1065 0.9547 0.030 Uiso 1 1 calc R . .
C12 C 0.87246(12) 1.00525(12) 0.87899(8) 0.0210(3) Uani 1 1 d . . .
C13 C 0.80705(12) 0.63091(12) 0.68686(8) 0.0217(3) Uani 1 1 d . . .
C14 C 0.80328(13) 0.62561(13) 0.61817(9) 0.0279(3) Uani 1 1 d . . .
C15 C 0.75703(15) 0.53744(16) 0.58391(10) 0.0379(4) Uani 1 1 d . . .
H15 H 0.7538 0.5345 0.5372 0.046 Uiso 1 1 calc R . .
C16 C 0.71583(15) 0.45426(15) 0.61606(11) 0.0403(5) Uani 1 1 d . . .
C17 C 0.72075(14) 0.46050(13) 0.68356(11) 0.0340(4) Uani 1 1 d . . .
H17 H 0.6924 0.4040 0.7061 0.041 Uiso 1 1 calc R . .
C18 C 0.76594(13) 0.54680(12) 0.72008(9) 0.0266(3) Uani 1 1 d . . .
C19 C 0.76928(14) 1.06616(13) 0.69793(8) 0.0283(3) Uani 1 1 d . . .
H19A H 0.8223 1.1103 0.6811 0.042 Uiso 1 1 calc R . .
H19B H 0.6986 1.0934 0.6812 0.042 Uiso 1 1 calc R . .
H19C H 0.7753 0.9928 0.6829 0.042 Uiso 1 1 calc R . .
C20 C 0.74420(15) 1.27222(14) 0.90438(10) 0.0370(4) Uani 1 1 d . . .
H20A H 0.6841 1.2548 0.9268 0.056 Uiso 1 1 calc R . .
H20B H 0.7232 1.3268 0.8708 0.056 Uiso 1 1 calc R . .
H20C H 0.8026 1.2989 0.9368 0.056 Uiso 1 1 calc R . .
C21 C 0.94366(13) 0.92943(13) 0.92235(8) 0.0280(3) Uani 1 1 d . . .
H21A H 1.0174 0.9516 0.9241 0.042 Uiso 1 1 calc R . .
H21B H 0.9346 0.8576 0.9039 0.042 Uiso 1 1 calc R . .
H21C H 0.9252 0.9299 0.9671 0.042 Uiso 1 1 calc R . .
C22 C 0.85092(16) 0.71092(16) 0.58022(9) 0.0367(4) Uani 1 1 d . . .
H22A H 0.8154 0.7114 0.5342 0.055 Uiso 1 1 calc R . .
H22B H 0.9263 0.6966 0.5813 0.055 Uiso 1 1 calc R . .
H22C H 0.8419 0.7801 0.6005 0.055 Uiso 1 1 calc R . .
C23 C 0.6692(2) 0.3580(2) 0.57814(15) 0.0671(8) Uani 1 1 d . . .
H23A H 0.6280 0.3806 0.5361 0.101 Uiso 1 1 calc R . .
H23B H 0.6231 0.3202 0.6044 0.101 Uiso 1 1 calc R . .
H23C H 0.7263 0.3107 0.5694 0.101 Uiso 1 1 calc R . .
C24 C 0.77193(17) 0.54519(15) 0.79373(10) 0.0406(4) Uani 1 1 d . . .
H24A H 0.8170 0.6035 0.8131 0.061 Uiso 1 1 calc R . .
H24B H 0.8018 0.4774 0.8111 0.061 Uiso 1 1 calc R . .
H24C H 0.7009 0.5536 0.8052 0.061 Uiso 1 1 calc R . .
C25 C 0.58632(14) 0.94480(14) 0.84073(10) 0.0336(4) Uani 1 1 d . . .
H25A H 0.5327 0.9706 0.8049 0.050 Uiso 1 1 calc R . .
H25B H 0.6428 0.9976 0.8501 0.050 Uiso 1 1 calc R . .
H25C H 0.5539 0.9332 0.8806 0.050 Uiso 1 1 calc R . .
C26 C 0.51736(13) 0.91993(14) 0.67077(10) 0.0318(4) Uani 1 1 d . . .
H26A H 0.5462 0.9867 0.6904 0.048 Uiso 1 1 calc R . .
H26B H 0.4735 0.8864 0.7002 0.048 Uiso 1 1 calc R . .
H26C H 0.4743 0.9343 0.6278 0.048 Uiso 1 1 calc R . .
C27 C 0.54591(14) 0.69710(13) 0.64139(9) 0.0304(4) Uani 1 1 d . . .
H27A H 0.4908 0.6979 0.6698 0.046 Uiso 1 1 calc R . .
H27B H 0.5899 0.6337 0.6510 0.046 Uiso 1 1 calc R . .
H27C H 0.5130 0.6961 0.5948 0.046 Uiso 1 1 calc R . .
C28 C 0.2870(4) 0.0200(4) 0.4960(2) 0.0562(12) Uani 0.50 1 d P . .
H28A H 0.2557 -0.0471 0.4785 0.084 Uiso 0.50 1 calc PR . .
H28B H 0.2574 0.0786 0.4674 0.084 Uiso 0.50 1 calc PR . .
H28C H 0.2712 0.0311 0.5409 0.084 Uiso 0.50 1 calc PR . .
C29 C 0.4018(4) 0.0163(4) 0.4976(2) 0.0379(19) Uani 0.50 1 d PR . .
C30 C 0.4448(5) -0.0785(7) 0.4793(12) 0.065(5) Uani 0.50 1 d PR . .
H30 H 0.3994 -0.1362 0.4646 0.078 Uiso 0.50 1 calc PR . .
C31 C 0.5569(14) -0.0906(13) 0.4824(9) 0.067(5) Uani 0.50 1 d P . .
H31 H 0.5877 -0.1550 0.4703 0.080 Uiso 0.50 1 calc PR . .
C32 C 0.6181(8) -0.0016(9) 0.5043(4) 0.063(3) Uani 0.50 1 d P . .
H32 H 0.6927 -0.0049 0.5072 0.075 Uiso 0.50 1 calc PR . .
C33 C 0.5716(10) 0.0899(9) 0.5215(11) 0.047(2) Uani 0.50 1 d P . .
H33 H 0.6137 0.1499 0.5361 0.057 Uiso 0.50 1 calc PR . .
C34 C 0.4684(14) 0.0946(11) 0.5180(7) 0.044(3) Uani 0.50 1 d P . .
H34 H 0.4390 0.1591 0.5310 0.053 Uiso 0.50 1 calc PR . .
C35 C 0.0287(12) 0.6196(13) -0.0649(9) 0.114(7) Uani 0.50 1 d P . .
H35A H -0.0377 0.6565 -0.0810 0.172 Uiso 0.50 1 calc PR . .
H35B H 0.0545 0.5845 -0.1021 0.172 Uiso 0.50 1 calc PR . .
H35C H 0.0813 0.6711 -0.0447 0.172 Uiso 0.50 1 calc PR . .
C36 C 0.0105(4) 0.5400(4) -0.0155(5) 0.0719(19) Uani 0.50 1 d P . .
C37 C 0.0067(11) 0.5683(16) 0.0489(9) 0.077(6) Uani 0.50 1 d P . .
H37 H 0.0158 0.6407 0.0616 0.092 Uiso 0.50 1 calc PR . .
C38 C -0.0103(5) 0.4933(8) 0.0957(4) 0.095(3) Uani 0.50 1 d P . .
H38 H -0.0167 0.5165 0.1391 0.113 Uiso 0.50 1 calc PR . .
C39 C -0.0181(8) 0.3874(12) 0.0818(7) 0.059(2) Uani 0.50 1 d P . .
H39 H -0.0262 0.3362 0.1148 0.071 Uiso 0.50 1 calc PR . .
C40 C -0.0136(4) 0.3583(5) 0.0156(3) 0.0545(13) Uani 0.50 1 d P . .
H40 H -0.0225 0.2860 0.0026 0.065 Uiso 0.50 1 calc PR . .
C41 C 0.0035(13) 0.4339(15) -0.0305(8) 0.060(4) Uani 0.50 1 d P . .
H41 H 0.0106 0.4117 -0.0740 0.072 Uiso 0.50 1 calc PR . .

loop_
_atom_site_aniso_label
_atom_site_aniso_U_11
_atom_site_aniso_U_22
_atom_site_aniso_U_33
_atom_site_aniso_U_23
_atom_site_aniso_U_13
_atom_site_aniso_U_12
As 0.02022(8) 0.02225(8) 0.02309(8) 0.00022(6) -0.00053(6) 0.00006(6)
Si 0.0192(2) 0.0238(2) 0.0251(2) -0.00267(16) 0.00792(16) -0.00488(16)
Cl1 0.0274(2) 0.0345(2) 0.0433(2) -0.00165(18) 0.01137(17) -0.01342(17)
Cl2 0.0404(2) 0.0494(3) 0.0247(2) 0.00679(18) 0.00158(17) -0.0096(2)
N 0.0142(5) 0.0179(6) 0.0199(6) -0.0004(4) 0.0019(4) -0.0006(4)
C1 0.0141(6) 0.0183(7) 0.0197(7) 0.0027(5) 0.0018(5) -0.0005(5)
C2 0.0162(7) 0.0184(7) 0.0226(7) -0.0012(5) 0.0043(5) -0.0007(5)
C3 0.0180(7) 0.0240(8) 0.0333(8) -0.0053(6) 0.0040(6) -0.0040(6)
C4 0.0153(7) 0.0280(8) 0.0429(10) -0.0068(7) 0.0061(6) -0.0001(6)
C5 0.0201(7) 0.0221(7) 0.0377(9) -0.0050(7) 0.0062(6) 0.0021(6)
C6 0.0179(7) 0.0165(7) 0.0248(7) -0.0008(5) 0.0046(5) -0.0008(5)
C7 0.0149(6) 0.0160(6) 0.0243(7) -0.0024(5) 0.0038(5) -0.0033(5)
C8 0.0164(7) 0.0192(7) 0.0265(8) 0.0012(6) 0.0036(5) -0.0044(5)
C9 0.0177(7) 0.0174(7) 0.0353(9) 0.0035(6) 0.0038(6) -0.0004(6)
C10 0.0202(7) 0.0192(7) 0.0367(9) -0.0055(6) 0.0077(6) -0.0040(6)
C11 0.0241(8) 0.0251(8) 0.0256(8) -0.0057(6) 0.0038(6) -0.0039(6)
C12 0.0182(7) 0.0189(7) 0.0256(7) -0.0008(6) 0.0021(6) -0.0026(5)
C13 0.0170(7) 0.0172(7) 0.0312(8) -0.0037(6) 0.0048(6) 0.0013(6)
C14 0.0244(8) 0.0263(8) 0.0346(9) -0.0084(7) 0.0099(6) -0.0020(6)
C15 0.0335(10) 0.0405(10) 0.0421(11) -0.0213(8) 0.0134(8) -0.0063(8)
C16 0.0298(9) 0.0307(9) 0.0635(13) -0.0236(9) 0.0166(9) -0.0066(8)
C17 0.0246(8) 0.0179(8) 0.0619(12) -0.0033(8) 0.0142(8) 0.0001(6)
C18 0.0205(7) 0.0183(7) 0.0415(10) 0.0006(6) 0.0058(6) 0.0031(6)
C19 0.0332(9) 0.0234(8) 0.0275(8) 0.0027(6) 0.0020(7) -0.0038(7)
C20 0.0355(10) 0.0254(9) 0.0507(12) -0.0115(8) 0.0086(8) 0.0027(7)
C21 0.0272(8) 0.0267(8) 0.0280(8) 0.0009(6) -0.0030(6) 0.0012(7)
C22 0.0441(11) 0.0402(10) 0.0284(9) -0.0039(8) 0.0139(8) -0.0072(8)
C23 0.0640(16) 0.0512(14) 0.093(2) -0.0472(14) 0.0348(15) -0.0285(12)
C24 0.0481(12) 0.0301(9) 0.0444(11) 0.0117(8) 0.0103(9) -0.0032(8)
C25 0.0275(9) 0.0309(9) 0.0463(11) -0.0129(8) 0.0186(8) -0.0057(7)
C26 0.0247(8) 0.0251(8) 0.0436(10) 0.0034(7) -0.0015(7) 0.0059(7)
C27 0.0250(8) 0.0270(8) 0.0364(9) -0.0072(7) -0.0043(7) -0.0014(6)
C28 0.051(3) 0.062(3) 0.058(3) 0.021(2) 0.017(2) 0.002(2)
C29 0.059(4) 0.027(3) 0.030(3) -0.003(2) 0.013(3) -0.021(3)
C30 0.124(13) 0.032(4) 0.038(5) -0.010(3) 0.010(7) -0.040(5)
C31 0.092(11) 0.061(9) 0.051(5) 0.009(6) 0.025(6) 0.034(7)
C32 0.064(5) 0.079(6) 0.040(4) 0.020(4) -0.005(3) -0.033(5)
C33 0.071(5) 0.032(4) 0.039(4) -0.005(4) 0.006(3) -0.020(4)
C34 0.068(6) 0.036(5) 0.030(3) -0.008(3) 0.016(4) -0.029(5)
C35 0.114(10) 0.066(8) 0.156(17) 0.015(9) -0.002(9) 0.024(6)
C36 0.030(2) 0.046(3) 0.138(7) -0.004(4) 0.007(3) 0.012(2)
C37 0.025(3) 0.058(7) 0.147(15) -0.057(9) 0.012(7) 0.002(3)
C38 0.045(3) 0.132(7) 0.109(6) -0.081(5) 0.019(3) -0.009(4)
C39 0.032(3) 0.084(7) 0.064(4) -0.008(4) 0.016(3) 0.007(3)
C40 0.045(3) 0.046(3) 0.070(4) -0.010(3) 0.001(2) 0.013(2)
C41 0.059(7) 0.055(7) 0.062(5) -0.011(5) 0.002(4) 0.012(5)

loop_
_atom_type_symbol
_atom_type_description
_atom_type_scat_dispersion_real
_atom_type_scat_dispersion_imag
_atom_type_scat_source
C C 0.0033 0.0016 'International Tables Vol C Tables 4.2.6.8 and 6.1.1.4'
H H 0.0000 0.0000 'International Tables Vol C Tables 4.2.6.8 and 6.1.1.4'
N N 0.0061 0.0033 'International Tables Vol C Tables 4.2.6.8 and 6.1.1.4'
Cl Cl 0.1484 0.1585 'International Tables Vol C Tables 4.2.6.8 and 6.1.1.4'
As As 0.0499 2.0058 'International Tables Vol C Tables 4.2.6.8 and 6.1.1.4'
Si Si 0.0817 0.0704 'International Tables Vol C Tables 4.2.6.8 and 6.1.1.4'

loop_
_geom_angle_atom_site_label_1
_geom_angle_atom_site_label_2
_geom_angle_atom_site_label_3
_geom_angle
_geom_angle_site_symmetry_1
_geom_angle_site_symmetry_3
_geom_angle_publ_flag
N As C27 105.96(7) . . ?
N As C26 100.73(7) . . ?
C27 As C26 95.53(8) . . ?
N Si C25 121.62(8) . . ?
N Si Cl2 109.55(5) . . ?
C25 Si Cl2 106.47(7) . . ?
N Si Cl1 108.71(5) . . ?
C25 Si Cl1 104.42(6) . . ?
Cl2 Si Cl1 104.79(3) . . ?
C1 N Si 124.17(10) . . ?
C1 N As 111.54(9) . . ?
Si N As 123.82(7) . . ?
C6 C1 C2 118.62(13) . . ?
C6 C1 N 119.81(12) . . ?
C2 C1 N 121.53(13) . . ?
C3 C2 C1 119.61(14) . . ?
C3 C2 C7 115.86(13) . . ?
C1 C2 C7 124.52(13) . . ?
C4 C3 C2 121.59(14) . . ?
C4 C3 H3 119.2 . . ?
C2 C3 H3 119.2 . . ?
C3 C4 C5 119.07(15) . . ?
C3 C4 H4 120.5 . . ?
C5 C4 H4 120.5 . . ?
C4 C5 C6 121.57(15) . . ?
C4 C5 H5 119.2 . . ?
C6 C5 H5 119.2 . . ?
C5 C6 C1 119.52(13) . . ?
C5 C6 C13 115.40(13) . . ?
C1 C6 C13 124.99(13) . . ?
C12 C7 C8 119.23(13) . . ?
C12 C7 C2 119.07(13) . . ?
C8 C7 C2 121.30(13) . . ?
C9 C8 C7 119.20(14) . . ?
C9 C8 C19 118.38(14) . . ?
C7 C8 C19 122.18(14) . . ?
C10 C9 C8 122.05(14) . . ?
C10 C9 H9 119.0 . . ?
C8 C9 H9 119.0 . . ?
C11 C10 C9 117.95(14) . . ?
C11 C10 C20 120.90(16) . . ?
C9 C10 C20 121.13(15) . . ?
C10 C11 C12 121.88(15) . . ?
C10 C11 H11 119.1 . . ?
C12 C11 H11 119.1 . . ?
C11 C12 C7 119.48(14) . . ?
C11 C12 C21 117.91(14) . . ?
C7 C12 C21 122.56(14) . . ?
C14 C13 C18 119.43(15) . . ?
C14 C13 C6 118.08(14) . . ?
C18 C13 C6 122.17(14) . . ?
C15 C14 C13 119.22(17) . . ?
C15 C14 C22 118.91(16) . . ?
C13 C14 C22 121.84(15) . . ?
C16 C15 C14 121.88(18) . . ?
C16 C15 H15 119.1 . . ?
C14 C15 H15 119.1 . . ?
C17 C16 C15 118.12(17) . . ?
C17 C16 C23 121.0(2) . . ?
C15 C16 C23 120.9(2) . . ?
C16 C17 C18 122.28(17) . . ?
C16 C17 H17 118.9 . . ?
C18 C17 H17 118.9 . . ?
C17 C18 C13 119.07(17) . . ?
C17 C18 C24 118.79(16) . . ?
C13 C18 C24 122.12(15) . . ?
C8 C19 H19A 109.5 . . ?
C8 C19 H19B 109.5 . . ?
H19A C19 H19B 109.5 . . ?
C8 C19 H19C 109.5 . . ?
H19A C19 H19C 109.5 . . ?
H19B C19 H19C 109.5 . . ?
C10 C20 H20A 109.5 . . ?
C10 C20 H20B 109.5 . . ?
H20A C20 H20B 109.5 . . ?
C10 C20 H20C 109.5 . . ?
H20A C20 H20C 109.5 . . ?
H20B C20 H20C 109.5 . . ?
C12 C21 H21A 109.5 . . ?
C12 C21 H21B 109.5 . . ?
H21A C21 H21B 109.5 . . ?
C12 C21 H21C 109.5 . . ?
H21A C21 H21C 109.5 . . ?
H21B C21 H21C 109.5 . . ?
C14 C22 H22A 109.5 . . ?
C14 C22 H22B 109.5 . . ?
H22A C22 H22B 109.5 . . ?
C14 C22 H22C 109.5 . . ?
H22A C22 H22C 109.5 . . ?
H22B C22 H22C 109.5 . . ?
C16 C23 H23A 109.5 . . ?
C16 C23 H23B 109.5 . . ?
H23A C23 H23B 109.5 . . ?
C16 C23 H23C 109.5 . . ?
H23A C23 H23C 109.5 . . ?
H23B C23 H23C 109.5 . . ?
C18 C24 H24A 109.5 . . ?
C18 C24 H24B 109.5 . . ?
H24A C24 H24B 109.5 . . ?
C18 C24 H24C 109.5 . . ?
H24A C24 H24C 109.5 . . ?
H24B C24 H24C 109.5 . . ?
Si C25 H25A 109.5 . . ?
Si C25 H25B 109.5 . . ?
H25A C25 H25B 109.5 . . ?
Si C25 H25C 109.5 . . ?
H25A C25 H25C 109.5 . . ?
H25B C25 H25C 109.5 . . ?
As C26 H26A 109.5 . . ?
As C26 H26B 109.5 . . ?
H26A C26 H26B 109.5 . . ?
As C26 H26C 109.5 . . ?
H26A C26 H26C 109.5 . . ?
H26B C26 H26C 109.5 . . ?
As C27 H27A 109.5 . . ?
As C27 H27B 109.5 . . ?
H27A C27 H27B 109.5 . . ?
As C27 H27C 109.5 . . ?
H27A C27 H27C 109.5 . . ?
H27B C27 H27C 109.5 . . ?
C29 C28 H28A 109.5 . . ?
C29 C28 H28B 109.5 . . ?
H28A C28 H28B 109.5 . . ?
C29 C28 H28C 109.5 . . ?
H28A C28 H28C 109.5 . . ?
H28B C28 H28C 109.5 . . ?
C32 C29 C31 150(3) 3_656 3_656 ?
C32 C29 C34 162(3) 3_656 . ?
C31 C29 C34 11.9(16) 3_656 . ?
C32 C29 C30 79(3) 3_656 . ?
C31 C29 C30 129.1(10) 3_656 . ?
C34 C29 C30 117.4(8) . . ?
C32 C29 C33 69(3) 3_656 3_656 ?
C31 C29 C33 138.7(12) 3_656 3_656 ?
C34 C29 C33 127.1(9) . 3_656 ?
C30 C29 C33 9.9(7) . 3_656 ?
C32 C29 C28 39(3) 3_656 . ?
C31 C29 C28 113.4(10) 3_656 . ?
C34 C29 C28 125.2(8) . . ?
C30 C29 C28 117.3 . . ?
C33 C29 C28 107.5(6) 3_656 . ?
C29 C30 C31 121.0(7) . . ?
C29 C30 H30 119.5 . . ?
C31 C30 H30 119.5 . . ?
C32 C31 C30 115.8(13) . . ?
C32 C31 H31 122.1 . . ?
C30 C31 H31 122.1 . . ?
C33 C32 C31 120.8(11) . . ?
C33 C32 H32 119.6 . . ?
C31 C32 H32 119.6 . . ?
C34 C33 C32 119.8(11) . . ?
C34 C33 H33 120.1 . . ?
C32 C33 H33 120.1 . . ?
C33 C34 C29 125.2(12) . . ?
C33 C34 H34 117.4 . . ?
C29 C34 H34 117.4 . . ?
C36 C35 H35A 109.5 . . ?
C36 C35 H35B 109.5 . . ?
H35A C35 H35B 109.5 . . ?
C36 C35 H35C 109.5 . . ?
H35A C35 H35C 109.5 . . ?
H35B C35 H35C 109.5 . . ?
C41 C36 C36 73.3(14) 3_565 3_565 ?
C41 C36 C40 72.1(12) 3_565 3_565 ?
C36 C36 C40 145.1(12) 3_565 3_565 ?
C41 C36 C41 119.8(12) 3_565 . ?
C36 C36 C41 46.5(8) 3_565 . ?
C40 C36 C41 167.2(12) 3_565 . ?
C41 C36 C37 8.6(15) 3_565 . ?
C36 C36 C37 71.3(12) 3_565 . ?
C40 C36 C37 75.3(10) 3_565 . ?
C41 C36 C37 117.2(15) . . ?
C41 C36 C35 118.3(14) 3_565 . ?
C36 C36 C35 167.4(13) 3_565 . ?
C40 C36 C35 46.2(7) 3_565 . ?
C41 C36 C35 121.6(13) . . ?
C37 C36 C35 121.0(12) . . ?
C41 C36 C37 131.0(17) 3_565 3_565 ?
C36 C36 C37 58.3(9) 3_565 3_565 ?
C40 C36 C37 153.6(11) 3_565 3_565 ?
C41 C36 C37 13.7(13) . 3_565 ?
C37 C36 C37 129.6(8) . 3_565 ?
C35 C36 C37 109.3(12) . 3_565 ?
C41 C36 C39 127.5(12) 3_565 3_565 ?
C36 C36 C39 156.1(11) 3_565 3_565 ?
C40 C36 C39 55.9(6) 3_565 3_565 ?
C41 C36 C39 111.5(11) . 3_565 ?
C37 C36 C39 131.2(11) . 3_565 ?
C35 C36 C39 11.5(12) . 3_565 ?
C37 C36 C39 98.7(11) 3_565 3_565 ?
C41 C36 C38 169.1(11) 3_565 3_565 ?
C36 C36 C38 109.0(8) 3_565 3_565 ?
C40 C36 C38 104.1(8) 3_565 3_565 ?
C41 C36 C38 63.3(9) . 3_565 ?
C37 C36 C38 177.7(7) . 3_565 ?
C35 C36 C38 58.7(9) . 3_565 ?
C37 C36 C38 50.7(8) 3_565 3_565 ?
C39 C36 C38 48.2(7) 3_565 3_565 ?
C36 C37 C38 121.1(15) . . ?
C36 C37 H37 119.4 . . ?
C38 C37 H37 119.4 . . ?
C39 C38 C37 122.6(10) . . ?
C39 C38 H38 118.7 . . ?
C37 C38 H38 118.7 . . ?
C38 C39 C40 116.2(11) . . ?
C38 C39 H39 121.9 . . ?
C40 C39 H39 121.9 . . ?
C41 C40 C39 120.6(10) . . ?
C41 C40 H40 119.7 . . ?
C39 C40 H40 119.7 . . ?
C36 C41 C40 122.1(14) . . ?
C36 C41 H41 118.9 . . ?
C40 C41 H41 118.9 . . ?

loop_
_geom_bond_atom_site_label_1
_geom_bond_atom_site_label_2
_geom_bond_distance
_geom_bond_site_symmetry_2
_geom_bond_publ_flag
As N 1.9201(13) . ?
As C27 1.9587(17) . ?
As C26 1.9652(17) . ?
Si N 1.7031(14) . ?
Si C25 1.8423(18) . ?
Si Cl2 2.0457(9) . ?
Si Cl1 2.0713(7) . ?
N C1 1.4436(18) . ?
C1 C6 1.413(2) . ?
C1 C2 1.413(2) . ?
C2 C3 1.392(2) . ?
C2 C7 1.499(2) . ?
C3 C4 1.377(2) . ?
C3 H3 0.9500 . ?
C4 C5 1.380(2) . ?
C4 H4 0.9500 . ?
C5 C6 1.393(2) . ?
C5 H5 0.9500 . ?
C6 C13 1.503(2) . ?
C7 C12 1.403(2) . ?
C7 C8 1.405(2) . ?
C8 C9 1.396(2) . ?
C8 C19 1.502(2) . ?
C9 C10 1.388(2) . ?
C9 H9 0.9500 . ?
C10 C11 1.384(2) . ?
C10 C20 1.507(2) . ?
C11 C12 1.397(2) . ?
C11 H11 0.9500 . ?
C12 C21 1.511(2) . ?
C13 C14 1.398(2) . ?
C13 C18 1.404(2) . ?
C14 C15 1.396(2) . ?
C14 C22 1.508(3) . ?
C15 C16 1.384(3) . ?
C15 H15 0.9500 . ?
C16 C17 1.373(3) . ?
C16 C23 1.512(3) . ?
C17 C18 1.393(2) . ?
C17 H17 0.9500 . ?
C18 C24 1.495(3) . ?
C19 H19A 0.9800 . ?
C19 H19B 0.9800 . ?
C19 H19C 0.9800 . ?
C20 H20A 0.9800 . ?
C20 H20B 0.9800 . ?
C20 H20C 0.9800 . ?
C21 H21A 0.9800 . ?
C21 H21B 0.9800 . ?
C21 H21C 0.9800 . ?
C22 H22A 0.9800 . ?
C22 H22B 0.9800 . ?
C22 H22C 0.9800 . ?
C23 H23A 0.9800 . ?
C23 H23B 0.9800 . ?
C23 H23C 0.9800 . ?
C24 H24A 0.9800 . ?
C24 H24B 0.9800 . ?
C24 H24C 0.9800 . ?
C25 H25A 0.9800 . ?
C25 H25B 0.9800 . ?
C25 H25C 0.9800 . ?
C26 H26A 0.9800 . ?
C26 H26B 0.9800 . ?
C26 H26C 0.9800 . ?
C27 H27A 0.9800 . ?
C27 H27B 0.9800 . ?
C27 H27C 0.9800 . ?
C28 C29 1.4670 . ?
C28 H28A 0.9800 . ?
C28 H28B 0.9800 . ?
C28 H28C 0.9800 . ?
C29 C32 0.312(14) 3_656 ?
C29 C31 1.122(16) 3_656 ?
C29 C34 1.329(12) . ?
C29 C30 1.3900 . ?
C29 C33 1.449(12) 3_656 ?
C30 C31 1.436(18) . ?
C30 H30 0.9500 . ?
C31 C32 1.402(16) . ?
C31 H31 0.9500 . ?
C32 C33 1.369(10) . ?
C32 H32 0.9500 . ?
C33 C34 1.314(17) . ?
C33 H33 0.9500 . ?
C34 H34 0.9500 . ?
C35 C36 1.467(16) . ?
C35 H35A 0.9800 . ?
C35 H35B 0.9800 . ?
C35 H35C 0.9800 . ?
C36 C41 1.038(18) 3_565 ?
C36 C36 1.242(14) 3_565 ?
C36 C40 1.282(8) 3_565 ?
C36 C41 1.37(2) . ?
C36 C37 1.37(2) . ?
C36 C37 1.53(2) 3_565 ?
C36 C39 1.649(16) 3_565 ?
C36 C38 1.690(12) 3_565 ?
C37 C38 1.38(2) . ?
C37 H37 0.9500 . ?
C38 C39 1.364(18) . ?
C38 H38 0.9500 . ?
C39 C40 1.411(15) . ?
C39 H39 0.9500 . ?
C40 C41 1.38(2) . ?
C40 H40 0.9500 . ?
C41 H41 0.9500 . ?

loop_
_geom_torsion_atom_site_label_1
_geom_torsion_atom_site_label_2
_geom_torsion_atom_site_label_3
_geom_torsion_atom_site_label_4
_geom_torsion
_geom_torsion_site_symmetry_1
_geom_torsion_site_symmetry_2
_geom_torsion_site_symmetry_3
_geom_torsion_site_symmetry_4
_geom_torsion_publ_flag
C25 Si N C1 101.76(13) . . . . ?
Cl2 Si N C1 -23.12(12) . . . . ?
Cl1 Si N C1 -137.09(10) . . . . ?
C25 Si N As -69.75(11) . . . . ?
Cl2 Si N As 165.37(6) . . . . ?
Cl1 Si N As 51.40(8) . . . . ?
C27 As N C1 119.03(10) . . . . ?
C26 As N C1 -141.99(10) . . . . ?
C27 As N Si -68.52(10) . . . . ?
C26 As N Si 30.46(10) . . . . ?
Si N C1 C6 121.79(13) . . . . ?
As N C1 C6 -65.78(15) . . . . ?
Si N C1 C2 -60.59(17) . . . . ?
As N C1 C2 111.83(13) . . . . ?
C6 C1 C2 C3 -0.8(2) . . . . ?
N C1 C2 C3 -178.49(14) . . . . ?
C6 C1 C2 C7 -179.80(13) . . . . ?
N C1 C2 C7 2.6(2) . . . . ?
C1 C2 C3 C4 -0.1(2) . . . . ?
C7 C2 C3 C4 178.93(15) . . . . ?
C2 C3 C4 C5 0.5(3) . . . . ?
C3 C4 C5 C6 0.0(3) . . . . ?
C4 C5 C6 C1 -1.0(2) . . . . ?
C4 C5 C6 C13 175.73(16) . . . . ?
C2 C1 C6 C5 1.4(2) . . . . ?
N C1 C6 C5 179.05(14) . . . . ?
C2 C1 C6 C13 -174.99(14) . . . . ?
N C1 C6 C13 2.7(2) . . . . ?
C3 C2 C7 C12 -65.23(19) . . . . ?
C1 C2 C7 C12 113.76(17) . . . . ?
C3 C2 C7 C8 107.57(17) . . . . ?
C1 C2 C7 C8 -73.4(2) . . . . ?
C12 C7 C8 C9 -5.1(2) . . . . ?
C2 C7 C8 C9 -177.89(13) . . . . ?
C12 C7 C8 C19 169.29(14) . . . . ?
C2 C7 C8 C19 -3.5(2) . . . . ?
C7 C8 C9 C10 2.1(2) . . . . ?
C19 C8 C9 C10 -172.53(14) . . . . ?
C8 C9 C10 C11 1.3(2) . . . . ?
C8 C9 C10 C20 179.62(15) . . . . ?
C9 C10 C11 C12 -1.6(2) . . . . ?
C20 C10 C11 C12 -179.93(15) . . . . ?
C10 C11 C12 C7 -1.5(2) . . . . ?
C10 C11 C12 C21 175.84(15) . . . . ?
C8 C7 C12 C11 4.8(2) . . . . ?
C2 C7 C12 C11 177.77(13) . . . . ?
C8 C7 C12 C21 -172.37(14) . . . . ?
C2 C7 C12 C21 0.6(2) . . . . ?
C5 C6 C13 C14 -68.7(2) . . . . ?
C1 C6 C13 C14 107.77(18) . . . . ?
C5 C6 C13 C18 104.76(18) . . . . ?
C1 C6 C13 C18 -78.7(2) . . . . ?
C18 C13 C14 C15 1.1(2) . . . . ?
C6 C13 C14 C15 174.74(15) . . . . ?
C18 C13 C14 C22 -176.95(16) . . . . ?
C6 C13 C14 C22 -3.3(2) . . . . ?
C13 C14 C15 C16 -0.8(3) . . . . ?
C22 C14 C15 C16 177.27(18) . . . . ?
C14 C15 C16 C17 0.4(3) . . . . ?
C14 C15 C16 C23 -178.0(2) . . . . ?
C15 C16 C17 C18 -0.3(3) . . . . ?
C23 C16 C17 C18 178.14(19) . . . . ?
C16 C17 C18 C13 0.6(3) . . . . ?
C16 C17 C18 C24 -177.57(18) . . . . ?
C14 C13 C18 C17 -1.0(2) . . . . ?
C6 C13 C18 C17 -174.37(14) . . . . ?
C14 C13 C18 C24 177.14(16) . . . . ?
C6 C13 C18 C24 3.7(2) . . . . ?
C32 C29 C30 C31 -172(3) 3_656 . . . ?
C31 C29 C30 C31 -2(3) 3_656 . . . ?
C34 C29 C30 C31 0(2) . . . . ?
C33 C29 C30 C31 -169(13) 3_656 . . . ?
C28 C29 C30 C31 -177.1(16) . . . . ?
C29 C30 C31 C32 0(3) . . . . ?
C30 C31 C32 C33 0.2(18) . . . . ?
C31 C32 C33 C34 0(2) . . . . ?
C32 C33 C34 C29 -1(3) . . . . ?
C32 C29 C34 C33 154(8) 3_656 . . . ?
C31 C29 C34 C33 172(9) 3_656 . . . ?
C30 C29 C34 C33 0.8(17) . . . . ?
C33 C29 C34 C33 3(3) 3_656 . . . ?
C28 C29 C34 C33 177.6(16) . . . . ?
C41 C36 C37 C38 106(13) 3_565 . . . ?
C36 C36 C37 C38 3.2(10) 3_565 . . . ?
C40 C36 C37 C38 173.2(13) 3_565 . . . ?
C41 C36 C37 C38 -4(2) . . . . ?
C35 C36 C37 C38 -179.9(10) . . . . ?
C37 C36 C37 C38 3.2(10) 3_565 . . . ?
C39 C36 C37 C38 173.5(8) 3_565 . . . ?
C38 C36 C37 C38 99(27) 3_565 . . . ?
C36 C37 C38 C39 3.7(16) . . . . ?
C37 C38 C39 C40 -3.3(13) . . . . ?
C38 C39 C40 C41 3.3(13) . . . . ?
C41 C36 C41 C40 -5.2(8) 3_565 . . . ?
C36 C36 C41 C40 -5.2(8) 3_565 . . . ?
C40 C36 C41 C40 -163(3) 3_565 . . . ?
C37 C36 C41 C40 4(2) . . . . ?
C35 C36 C41 C40 -179.9(12) . . . . ?
C37 C36 C41 C40 -152(6) 3_565 . . . ?
C39 C36 C41 C40 -173.8(11) 3_565 . . . ?
C38 C36 C41 C40 -173.4(16) 3_565 . . . ?
C39 C40 C41 C36 -3.9(18) . . . . ?
